data_8107274
loop_
_publ_author_name
'Xiao, Li'
'Hongxia, Pan'
'Qiang, Liu'
'Lei, Gong'
'Lizhen, Chen'
'Jianlong, Wang'

_publ_section_title
;
 The crystal structure of imidazolium nitrate, C3H5O3N3
;
_journal_issue 6
_journal_name_full 'Zeitschrift f\"ur Kristallographie - New Crystal Structures'
_journal_page_first 995
_journal_page_last 996
_journal_paper_doi 10.1515/ncrs-2022-0348
_journal_volume 237
_journal_year 2022
_chemical_absolute_configuration unk
_chemical_formula_moiety 'C3 H5 N2, N O3'
_chemical_formula_sum 'C3 H5 N3 O3'
_chemical_formula_weight 131.10
_space_group_crystal_system tetragonal
_space_group_IT_number 96
_space_group_name_Hall 'P 4nw 2abw'
_space_group_name_H-M_alt 'P 43 21 2'
_atom_sites_solution_hydrogens geom
_atom_sites_solution_primary dual
_cell_angle_alpha 90
_cell_angle_beta 90
_cell_angle_gamma 90
_cell_formula_units_Z 8
_cell_length_a 7.2479(2)
_cell_length_b 7.2479(2)
_cell_length_c 21.6138(8)
_cell_measurement_reflns_used 3161
_cell_measurement_temperature 100.0(1)
_cell_measurement_theta_max 74.3310
_cell_measurement_theta_min 4.0440
_cell_volume 1135.42(6)
_computing_cell_refinement 'CrysAlisPro 1.171.40.84a (Rigaku OD, 2020)'
_computing_data_collection 'CrysAlisPro 1.171.40.84a (Rigaku OD, 2020)'
_computing_data_reduction 'CrysAlisPro 1.171.40.84a (Rigaku OD, 2020)'
_computing_molecular_graphics 'Olex2 1.3 (Dolomanov et al., 2009)'
_computing_publication_material 'Olex2 1.3 (Dolomanov et al., 2009)'
_computing_structure_refinement 'SHELXL 2018/3 (Sheldrick, 2015)'
_computing_structure_solution 'SHELXT 2014/5 (Sheldrick, 2014)'
_diffrn_ambient_environment N~2~
_diffrn_ambient_temperature 100.0(1)
_diffrn_detector 'Hybrid Pixel Array Detector'
_diffrn_detector_area_resol_mean 10.0000
_diffrn_measured_fraction_theta_full 0.996
_diffrn_measured_fraction_theta_max 0.987
_diffrn_measurement_details
;
List of Runs (angles in degrees, time in seconds):

  # Type    Start    End  Width  t~exp~   \w     \q     \k     \f   Frames
--------------------------------------------------------------------------
  1  \w     11.00  56.00   0.50    0.50    --    0.00  16.00 163.00   90
  2  \w     60.00  86.00   0.50    0.50    --  101.30 -16.00  -5.00   52
  3  \w     76.00 125.00   0.50    0.50    --  101.30  16.00 163.00   98
  4  \w    -36.00  31.00   0.50    0.50    --    0.00  82.00-180.00  134
  5  \w     12.00 127.00   0.50    0.50    --  101.30 -38.00  30.00  230
  6  \w    105.00 138.00   0.50    0.50    --  101.30  82.00-180.00   66
  7  \w    154.00 189.00   0.50    0.50    --  101.30  82.00-180.00   70
  8  \w     85.00 189.00   0.50    0.50    --  101.30  82.00   0.00  208
  9  \w     -1.00  24.00   0.50    0.50    --    0.00  16.00 162.00   50
 10  \w     97.00 123.00   0.50    0.50    --  101.30  82.00 120.00   52
;
_diffrn_measurement_device 'four-circle diffractometer'
_diffrn_measurement_device_type 'XtaLAB AFC12 (RINC): Kappa single'
_diffrn_measurement_method '\w scans'
_diffrn_orient_matrix_type 'CrysAlisPro convention (1999,Acta A55,543-557)'
_diffrn_orient_matrix_UB_11 0.0098346000
_diffrn_orient_matrix_UB_12 -0.1040949000
_diffrn_orient_matrix_UB_13 -0.0620843000
_diffrn_orient_matrix_UB_21 0.0438242000
_diffrn_orient_matrix_UB_22 -0.1803225000
_diffrn_orient_matrix_UB_23 0.0347030000
_diffrn_orient_matrix_UB_31 -0.2077391000
_diffrn_orient_matrix_UB_32 -0.0430184000
_diffrn_orient_matrix_UB_33 0.0044287000
_diffrn_radiation_monochromator mirror
_diffrn_radiation_probe x-ray
_diffrn_radiation_type 'Cu K\a'
_diffrn_radiation_wavelength 1.54184
_diffrn_reflns_av_R_equivalents 0.0299
_diffrn_reflns_av_unetI/netI 0.0254
_diffrn_reflns_Laue_measured_fraction_full 0.996
_diffrn_reflns_Laue_measured_fraction_max 0.987
_diffrn_reflns_limit_h_max 6
_diffrn_reflns_limit_h_min -7
_diffrn_reflns_limit_k_max 8
_diffrn_reflns_limit_k_min -9
_diffrn_reflns_limit_l_max 26
_diffrn_reflns_limit_l_min -26
_diffrn_reflns_number 4333
_diffrn_reflns_point_group_measured_fraction_full 0.997
_diffrn_reflns_point_group_measured_fraction_max 0.983
_diffrn_reflns_theta_full 67.684
_diffrn_reflns_theta_max 75.037
_diffrn_reflns_theta_min 6.441
_diffrn_source 'Rotating-anode X-ray tube (dual wavelength)'
_diffrn_source_type 'Rigaku (Cu) X-ray DW Source'
_exptl_absorpt_coefficient_mu 1.201
_exptl_absorpt_correction_T_max 1.00000
_exptl_absorpt_correction_T_min 0.80303
_exptl_absorpt_correction_type multi-scan
_exptl_absorpt_process_details
;
CrysAlisPro 1.171.40.84a (Rigaku Oxford Diffraction, 2020)
Empirical absorption correction using spherical harmonics,
implemented in SCALE3 ABSPACK scaling algorithm.
;
_exptl_crystal_colour colourless
_exptl_crystal_colour_primary colourless
_exptl_crystal_density_diffrn 1.534
_exptl_crystal_description block
_exptl_crystal_F_000 544
_exptl_crystal_size_max 0.24
_exptl_crystal_size_mid 0.22
_exptl_crystal_size_min 0.22
_refine_diff_density_max 0.224
_refine_diff_density_min -0.150
_refine_diff_density_rms 0.040
_refine_ls_abs_structure_details
;
 Flack x determined using 386 quotients [(I+)-(I-)]/[(I+)+(I-)]
 (Parsons, Flack and Wagner, Acta Cryst. B69 (2013) 249-259).
;
_refine_ls_abs_structure_Flack 0.29(15)
_refine_ls_extinction_coef .
_refine_ls_extinction_method none
_refine_ls_goodness_of_fit_ref 1.103
_refine_ls_hydrogen_treatment constr
_refine_ls_matrix_type full
_refine_ls_number_parameters 82
_refine_ls_number_reflns 1151
_refine_ls_number_restraints 0
_refine_ls_restrained_S_all 1.103
_refine_ls_R_factor_all 0.0353
_refine_ls_R_factor_gt 0.0344
_refine_ls_shift/su_max 0.000
_refine_ls_shift/su_mean 0.000
_refine_ls_structure_factor_coef Fsqd
_refine_ls_weighting_details 'w=1/[\s^2^(Fo^2^)+(0.0453P)^2^+0.2238P] where P=(Fo^2^+2Fc^2^)/3'
_refine_ls_weighting_scheme calc
_refine_ls_wR_factor_gt 0.0893
_refine_ls_wR_factor_ref 0.0903
_reflns_Friedel_coverage 0.547
_reflns_Friedel_fraction_full 1.000
_reflns_Friedel_fraction_max 0.976
_reflns_number_gt 1113
_reflns_number_total 1151
_reflns_threshold_expression 'I > 2\s(I)'
_cod_data_source_file suppl_j_ncrs-2022-0348_suppl.cif
_cod_data_source_block 1
_cod_original_cell_volume 1135.42(8)
_cod_database_code 8107274
_shelx_space_group_comment
;
The symmetry employed for this shelxl refinement is uniquely defined
by the following loop, which should always be used as a source of
symmetry information in preference to the above space-group names.
They are only intended as comments.
;
_reflns_odcompleteness_completeness 99.42
_reflns_odcompleteness_iscentric 1
_reflns_odcompleteness_theta 66.97
_olex2_refinement_description
;
1. Fixed Uiso
 At 1.2 times of:
  All C(H) groups, All N(H) groups
2.a Aromatic/amide H refined with riding coordinates:
 N1(H1), N2(H2), C1(H1A), C2(H2A), C3(H3)
;
_olex2_submission_special_instructions 'No special instructions were received'
_oxdiff_exptl_absorpt_empirical_details
;
Empirical correction (ABSPACK) includes:
- Absorption correction using spherical harmonics
- Frame scaling
;
_oxdiff_exptl_absorpt_empirical_full_max 1.346
_oxdiff_exptl_absorpt_empirical_full_min 0.814

loop_
_space_group_symop_operation_xyz
'x, y, z'
'-x, -y, z+1/2'
'-y+1/2, x+1/2, z+3/4'
'y+1/2, -x+1/2, z+1/4'
'-x+1/2, y+1/2, -z+3/4'
'x+1/2, -y+1/2, -z+1/4'
'y, x, -z'
'-y, -x, -z+1/2'

loop_
_atom_site_label
_atom_site_type_symbol
_atom_site_fract_x
_atom_site_fract_y
_atom_site_fract_z
_atom_site_U_iso_or_equiv
_atom_site_adp_type
_atom_site_occupancy
_atom_site_site_symmetry_order
_atom_site_calc_flag
_atom_site_refinement_flags_posn
_atom_site_refinement_flags_adp
_atom_site_refinement_flags_occupancy
_atom_site_disorder_assembly
_atom_site_disorder_group
O1 O 0.5792(2) 1.07099(19) 0.42189(6) 0.0359(4) Uani 1 1 d . . . . .
O2 O 0.5847(3) 1.2282(2) 0.50667(7) 0.0516(5) Uani 1 1 d . . . . .
O3 O 0.5860(4) 0.9331(2) 0.50992(9) 0.0686(6) Uani 1 1 d . . . . .
N3 N 0.5838(2) 1.0775(2) 0.48062(8) 0.0333(4) Uani 1 1 d . . . . .
N1 N 0.5053(2) 0.4230(2) 0.37777(8) 0.0312(4) Uani 1 1 d . . . . .
H1 H 0.526462 0.309005 0.386224 0.037 Uiso 1 1 calc R U . . .
N2 N 0.5113(2) 0.7183(2) 0.38210(8) 0.0312(4) Uani 1 1 d . . . . .
H2 H 0.536802 0.828866 0.393786 0.037 Uiso 1 1 calc R U . . .
C1 C 0.5710(3) 0.5658(3) 0.40883(9) 0.0318(4) Uani 1 1 d . . . . .
H1A H 0.646354 0.559803 0.443590 0.038 Uiso 1 1 calc R U . . .
C2 C 0.4021(3) 0.6720(3) 0.33267(9) 0.0359(5) Uani 1 1 d . . . . .
H2A H 0.342199 0.753258 0.306117 0.043 Uiso 1 1 calc R U . . .
C3 C 0.3981(3) 0.4860(3) 0.32989(9) 0.0360(5) Uani 1 1 d . . . . .
H3 H 0.334967 0.414399 0.301123 0.043 Uiso 1 1 calc R U . . .

loop_
_atom_site_aniso_label
_atom_site_aniso_U_11
_atom_site_aniso_U_22
_atom_site_aniso_U_33
_atom_site_aniso_U_23
_atom_site_aniso_U_13
_atom_site_aniso_U_12
O1 0.0479(8) 0.0249(6) 0.0348(7) -0.0015(6) -0.0002(6) 0.0002(7)
O2 0.0812(13) 0.0308(8) 0.0429(8) -0.0088(6) -0.0059(9) 0.0022(8)
O3 0.1215(18) 0.0329(8) 0.0514(10) 0.0162(8) -0.0094(12) -0.0087(11)
N3 0.0339(9) 0.0281(8) 0.0378(8) 0.0013(7) -0.0012(7) -0.0016(8)
N1 0.0343(8) 0.0229(7) 0.0363(8) 0.0001(7) 0.0047(7) -0.0001(7)
N2 0.0359(9) 0.0218(8) 0.0359(8) -0.0035(7) 0.0057(7) -0.0024(7)
C1 0.0292(9) 0.0318(9) 0.0345(10) -0.0020(8) 0.0006(8) 0.0003(9)
C2 0.0450(13) 0.0308(10) 0.0318(10) 0.0031(8) 0.0008(9) 0.0037(9)
C3 0.0431(12) 0.0328(10) 0.0321(9) -0.0033(8) -0.0008(8) -0.0027(9)

loop_
_atom_type_symbol
_atom_type_description
_atom_type_scat_dispersion_real
_atom_type_scat_dispersion_imag
_atom_type_scat_source
C C 0.0181 0.0091 'International Tables Vol C Tables 4.2.6.8 and 6.1.1.4'
H H 0.0000 0.0000 'International Tables Vol C Tables 4.2.6.8 and 6.1.1.4'
N N 0.0311 0.0180 'International Tables Vol C Tables 4.2.6.8 and 6.1.1.4'
O O 0.0492 0.0322 'International Tables Vol C Tables 4.2.6.8 and 6.1.1.4'

loop_
_geom_angle_atom_site_label_1
_geom_angle_atom_site_label_2
_geom_angle_atom_site_label_3
_geom_angle
_geom_angle_site_symmetry_1
_geom_angle_site_symmetry_3
O2 N3 O1 119.42(17) . .
O3 N3 O1 119.03(18) . .
O3 N3 O2 121.55(18) . .
C1 N1 H1 125.5 . .
C1 N1 C3 109.05(17) . .
C3 N1 H1 125.5 . .
C1 N2 H2 125.5 . .
C1 N2 C2 108.95(17) . .
C2 N2 H2 125.5 . .
N1 C1 H1A 125.8 . .
N2 C1 N1 108.39(18) . .
N2 C1 H1A 125.8 . .
N2 C2 H2A 126.5 . .
C3 C2 N2 107.0(2) . .
C3 C2 H2A 126.5 . .
N1 C3 H3 126.7 . .
C2 C3 N1 106.63(19) . .
C2 C3 H3 126.7 . .

loop_
_geom_bond_atom_site_label_1
_geom_bond_atom_site_label_2
_geom_bond_distance
_geom_bond_site_symmetry_2
O1 N3 1.271(2) .
O2 N3 1.229(2) .
O3 N3 1.224(2) .
N1 H1 0.8600 .
N1 C1 1.322(3) .
N1 C3 1.372(3) .
N2 H2 0.8600 .
N2 C1 1.320(3) .
N2 C2 1.371(3) .
C1 H1A 0.9300 .
C2 H2A 0.9300 .
C2 C3 1.350(3) .
C3 H3 0.9300 .

loop_
_geom_torsion_atom_site_label_1
_geom_torsion_atom_site_label_2
_geom_torsion_atom_site_label_3
_geom_torsion_atom_site_label_4
_geom_torsion
_geom_torsion_site_symmetry_1
_geom_torsion_site_symmetry_2
_geom_torsion_site_symmetry_3
_geom_torsion_site_symmetry_4
N2 C2 C3 N1 0.0(3) . . . .
C1 N1 C3 C2 0.5(3) . . . .
C1 N2 C2 C3 -0.4(3) . . . .
C2 N2 C1 N1 0.7(2) . . . .
C3 N1 C1 N2 -0.7(2) . . . .
